data_4035093
loop_
_publ_author_name
'Liang, Yu-Fu'
'Chung, Chuang-Chung'
'Liao, De-Jhong'
'Lee, Woo-Jer'
'Tu, Yu-Wei'
'Uang, Biing-Jiun'

_publ_section_title
;
 Total Syntheses of (+)-\a-Allokainic Acid and (-)-2- epi-\a-Allokainic
 Acid Employing Ketopinic Amide as a Chiral Auxiliary.
;
_journal_issue 17
_journal_name_full 'The Journal of organic chemistry'
_journal_page_first 10564
_journal_page_last 10572
_journal_paper_doi 10.1021/acs.joc.8b01383
_journal_volume 83
_journal_year 2018
_chemical_formula_sum 'C27 H48 N2 O6'
_chemical_formula_weight 496.67
_space_group_IT_number 4
_space_group_name_Hall 'P 2yb'
_space_group_name_H-M_alt 'P 1 21 1'
_symmetry_cell_setting monoclinic
_symmetry_space_group_name_H-M 'P 1 21 1'
_atom_sites_solution_hydrogens geom
_atom_sites_solution_primary direct
_atom_sites_solution_secondary difmap
_audit_creation_method SHELXL-97
_cell_angle_alpha 90.00
_cell_angle_beta 95.730(2)
_cell_angle_gamma 90.00
_cell_formula_units_Z 2
_cell_length_a 9.8914(12)
_cell_length_b 11.3971(13)
_cell_length_c 13.1289(15)
_cell_measurement_reflns_used 3140
_cell_measurement_temperature 295(2)
_cell_measurement_theta_max 25
_cell_measurement_theta_min 2.5
_cell_volume 1472.7(3)
_computing_cell_refinement 'Bruker Smart'
_computing_data_collection 'Bruker Smart'
_computing_data_reduction 'Bruker Saint'
_computing_molecular_graphics 'Bruker Shelxtl'
_computing_publication_material 'Bruker Shelxtl'
_computing_structure_refinement 'Shelxtl-97 (Sheldrick, 2008)'
_computing_structure_solution 'Shelxtl-97 (Sheldrick, 2008)'
_diffrn_ambient_temperature 295(2)
_diffrn_measured_fraction_theta_full 0.999
_diffrn_measured_fraction_theta_max 0.999
_diffrn_measurement_device_type 'CCD area detector'
_diffrn_measurement_method 'phi and omega scans'
_diffrn_radiation_monochromator graphite
_diffrn_radiation_source 'fine-focus sealed tube'
_diffrn_radiation_type MoK\a
_diffrn_radiation_wavelength 0.71073
_diffrn_reflns_av_R_equivalents 0.0201
_diffrn_reflns_av_sigmaI/netI 0.0317
_diffrn_reflns_limit_h_max 12
_diffrn_reflns_limit_h_min -10
_diffrn_reflns_limit_k_max 14
_diffrn_reflns_limit_k_min -11
_diffrn_reflns_limit_l_max 16
_diffrn_reflns_limit_l_min -16
_diffrn_reflns_number 9512
_diffrn_reflns_theta_full 26.53
_diffrn_reflns_theta_max 26.53
_diffrn_reflns_theta_min 1.56
_exptl_absorpt_coefficient_mu 0.078
_exptl_absorpt_correction_T_max 0.7454
_exptl_absorpt_correction_T_min 0.6434
_exptl_absorpt_correction_type empirical
_exptl_crystal_colour Colorless
_exptl_crystal_density_diffrn 1.120
_exptl_crystal_density_meas ?
_exptl_crystal_density_method 'not measured'
_exptl_crystal_description Lump
_exptl_crystal_F_000 544
_exptl_crystal_size_max 0.35
_exptl_crystal_size_mid 0.30
_exptl_crystal_size_min 0.30
_refine_diff_density_max 0.165
_refine_diff_density_min -0.284
_refine_diff_density_rms 0.035
_refine_ls_abs_structure_details 'Flack H D (1983), Acta Cryst. A39, 876-881'
_refine_ls_abs_structure_Flack 1.8(13)
_refine_ls_extinction_method none
_refine_ls_goodness_of_fit_ref 1.049
_refine_ls_hydrogen_treatment constr
_refine_ls_matrix_type full
_refine_ls_number_parameters 327
_refine_ls_number_reflns 5278
_refine_ls_number_restraints 1
_refine_ls_restrained_S_all 1.049
_refine_ls_R_factor_all 0.0649
_refine_ls_R_factor_gt 0.0507
_refine_ls_shift/su_max 0.021
_refine_ls_shift/su_mean 0.002
_refine_ls_structure_factor_coef Fsqd
_refine_ls_weighting_details 'calc w=1/[\s^2^(Fo^2^)+(0.0712P)^2^+0.1178P] where P=(Fo^2^+2Fc^2^)/3'
_refine_ls_weighting_scheme calc
_refine_ls_wR_factor_gt 0.1249
_refine_ls_wR_factor_ref 0.1363
_reflns_number_gt 4248
_reflns_number_total 5278
_reflns_threshold_expression >2sigma(I)
_cod_data_source_file jo8b01383_si_003.cif
_cod_data_source_block 091255m
_cod_depositor_comments
;
The following automatic conversions were performed:

data item '_symmetry_cell_setting' value 'Monoclinic' was changed to
'monoclinic' in accordance with the
/home/data/users/saulius/crontab/automatic-downloads/current/ACS/lib/dictionaries/cif_core.dic
dictionary named 'cif_core.dic' version 2.4.2 last updated on
2011-04-26.

data item '_exptl_crystal_density_meas' value 'not measured' was
changed to '?' -- the value is perceived as not measured.

Automatic conversion script
Id: cif_fix_values 6909 2019-04-08 15:41:33Z antanas 
;
_cod_original_sg_symbol_H-M P2(1)
_cod_database_code 4035093

loop_
_symmetry_equiv_pos_as_xyz
'x, y, z'
'-x, y+1/2, -z'

loop_
_atom_site_label
_atom_site_type_symbol
_atom_site_fract_x
_atom_site_fract_y
_atom_site_fract_z
_atom_site_U_iso_or_equiv
_atom_site_adp_type
_atom_site_occupancy
_atom_site_symmetry_multiplicity
_atom_site_calc_flag
_atom_site_refinement_flags
C1 C 0.4099(2) 0.1677(2) 0.79701(17) 0.0439(5) Uani 1 1 d .
C2 C 0.5013(2) 0.0716(2) 0.84520(15) 0.0407(5) Uani 1 1 d .
C3 C 0.4188(2) 0.0087(3) 0.92154(19) 0.0541(6) Uani 1 1 d .
H3A H 0.4082 -0.0741 0.9053 0.065 Uiso 1 1 calc R
H3B H 0.4609 0.0170 0.9911 0.065 Uiso 1 1 calc R
C4 C 0.2827(2) 0.0732(2) 0.90635(19) 0.0570(6) Uani 1 1 d .
H4 H 0.2064 0.0284 0.9286 0.068 Uiso 1 1 calc R
C5 C 0.3017(3) 0.1928(3) 0.9566(2) 0.0683(8) Uani 1 1 d .
H5A H 0.3463 0.1863 1.0256 0.082 Uiso 1 1 calc R
H5B H 0.2153 0.2326 0.9588 0.082 Uiso 1 1 calc R
C6 C 0.3931(3) 0.2578(2) 0.88517(19) 0.0573(6) Uani 1 1 d .
H6A H 0.4804 0.2774 0.9214 0.069 Uiso 1 1 calc R
H6B H 0.3497 0.3293 0.8583 0.069 Uiso 1 1 calc R
C7 C 0.2687(2) 0.1011(2) 0.7903(2) 0.0531(6) Uani 1 1 d .
C8 C 0.2600(3) -0.0095(3) 0.7246(2) 0.0656(7) Uani 1 1 d .
H8A H 0.2443 0.0120 0.6537 0.098 Uiso 1 1 calc R
H8B H 0.1866 -0.0577 0.7428 0.098 Uiso 1 1 calc R
H8C H 0.3438 -0.0523 0.7360 0.098 Uiso 1 1 calc R
C9 C 0.1460(3) 0.1783(3) 0.7567(3) 0.0797(9) Uani 1 1 d .
H9A H 0.0656 0.1438 0.7793 0.119 Uiso 1 1 calc R
H9B H 0.1358 0.1845 0.6834 0.119 Uiso 1 1 calc R
H9C H 0.1595 0.2550 0.7862 0.119 Uiso 1 1 calc R
C10 C 0.4466(2) 0.2174(2) 0.69443(17) 0.0465(5) Uani 1 1 d .
C11 C 0.6544(2) 0.3224(2) 0.77377(17) 0.0487(5) Uani 1 1 d .
H11 H 0.6348 0.2757 0.8333 0.058 Uiso 1 1 calc R
C12 C 0.7971(3) 0.2918(3) 0.7500(2) 0.0641(7) Uani 1 1 d .
H12A H 0.8248 0.3450 0.6993 0.096 Uiso 1 1 calc R
H12B H 0.7986 0.2130 0.7244 0.096 Uiso 1 1 calc R
H12C H 0.8584 0.2982 0.8113 0.096 Uiso 1 1 calc R
C13 C 0.6451(3) 0.4511(3) 0.8028(2) 0.0680(7) Uani 1 1 d .
H13A H 0.5534 0.4693 0.8152 0.102 Uiso 1 1 calc R
H13B H 0.6712 0.4990 0.7479 0.102 Uiso 1 1 calc R
H13C H 0.7047 0.4661 0.8637 0.102 Uiso 1 1 calc R
C14 C 0.5719(3) 0.3456(2) 0.58737(19) 0.0604(7) Uani 1 1 d .
H14 H 0.6502 0.3981 0.5996 0.072 Uiso 1 1 calc R
C15 C 0.6092(4) 0.2555(3) 0.5089(2) 0.0801(9) Uani 1 1 d .
H15A H 0.5343 0.2028 0.4931 0.120 Uiso 1 1 calc R
H15B H 0.6873 0.2118 0.5366 0.120 Uiso 1 1 calc R
H15C H 0.6295 0.2951 0.4477 0.120 Uiso 1 1 calc R
C16 C 0.4532(4) 0.4214(3) 0.5473(3) 0.0889(11) Uani 1 1 d .
H16A H 0.4344 0.4774 0.5987 0.133 Uiso 1 1 calc R
H16B H 0.3747 0.3730 0.5306 0.133 Uiso 1 1 calc R
H16C H 0.4750 0.4622 0.4870 0.133 Uiso 1 1 calc R
C17 C 0.6968(2) -0.0470(2) 0.87116(17) 0.0461(5) Uani 1 1 d .
H17 H 0.6365 -0.0927 0.9108 0.055 Uiso 1 1 calc R
C18 C 0.8090(2) 0.0070(2) 0.94478(18) 0.0522(6) Uani 1 1 d .
C19 C 0.8377(3) 0.1181(3) 1.1067(2) 0.0631(7) Uani 1 1 d .
C20 C 0.9517(5) 0.0429(4) 1.1559(3) 0.1123(15) Uani 1 1 d .
H20A H 1.0162 0.0280 1.1074 0.168 Uiso 1 1 calc R
H20B H 0.9155 -0.0302 1.1773 0.168 Uiso 1 1 calc R
H20C H 0.9960 0.0830 1.2143 0.168 Uiso 1 1 calc R
C21 C 0.7343(4) 0.1457(5) 1.1807(3) 0.1107(15) Uani 1 1 d .
H21A H 0.7087 0.0746 1.2130 0.166 Uiso 1 1 calc R
H21B H 0.6555 0.1807 1.1443 0.166 Uiso 1 1 calc R
H21C H 0.7732 0.1993 1.2319 0.166 Uiso 1 1 calc R
C22 C 0.8865(4) 0.2287(4) 1.0604(3) 0.0990(12) Uani 1 1 d .
H22A H 0.8131 0.2640 1.0177 0.149 Uiso 1 1 calc R
H22B H 0.9595 0.2106 1.0200 0.149 Uiso 1 1 calc R
H22C H 0.9182 0.2824 1.1140 0.149 Uiso 1 1 calc R
C23 C 0.7513(2) -0.1278(2) 0.79062(17) 0.0504(6) Uani 1 1 d .
H23 H 0.8183 -0.1812 0.8257 0.061 Uiso 1 1 calc R
C24 C 0.8209(3) -0.0581(3) 0.7110(2) 0.0631(7) Uani 1 1 d .
H24A H 0.7522 -0.0153 0.6680 0.076 Uiso 1 1 calc R
H24B H 0.8815 -0.0010 0.7461 0.076 Uiso 1 1 calc R
C25 C 0.8996(3) -0.1316(4) 0.6448(2) 0.0707(8) Uani 1 1 d .
C26 C 0.6352(3) -0.2007(3) 0.7390(2) 0.0675(7) Uani 1 1 d .
H26A H 0.6697 -0.2535 0.6908 0.101 Uiso 1 1 calc R
H26B H 0.5689 -0.1497 0.7038 0.101 Uiso 1 1 calc R
H26C H 0.5938 -0.2450 0.7898 0.101 Uiso 1 1 calc R
N1 N 0.55123(19) 0.29188(17) 0.68828(13) 0.0461(4) Uani 1 1 d .
N2 N 0.61875(17) 0.05032(17) 0.82055(13) 0.0426(4) Uani 1 1 d .
O1 O 0.3724(2) 0.19019(19) 0.61696(13) 0.0688(6) Uani 1 1 d .
O2 O 0.92619(19) 0.0106(3) 0.93221(17) 0.0929(8) Uani 1 1 d .
O3 O 0.75552(17) 0.05022(17) 1.02582(13) 0.0593(5) Uani 1 1 d .
O4 O 0.9412(3) -0.2283(3) 0.6633(2) 0.1040(9) Uani 1 1 d .
O5 O 0.9206(3) -0.0738(3) 0.56018(17) 0.1022(9) Uani 1 1 d .
C27 C 0.9979(6) -0.1349(6) 0.4883(4) 0.147(2) Uani 1 1 d .
H27A H 0.9431 -0.1958 0.4550 0.220 Uiso 1 1 calc R
H27B H 1.0778 -0.1687 0.5244 0.220 Uiso 1 1 calc R
H27C H 1.0241 -0.0804 0.4381 0.220 Uiso 1 1 calc R
O6 O 0.7741(4) 0.5800(3) 0.5573(2) 0.1302(11) Uani 1 1 d .
H1W H 0.8417 0.6461 0.5884 0.080 Uiso 1 1 d .
H2W H 0.7383 0.6021 0.4786 0.080 Uiso 1 1 d .

loop_
_atom_site_aniso_label
_atom_site_aniso_U_11
_atom_site_aniso_U_22
_atom_site_aniso_U_33
_atom_site_aniso_U_23
_atom_site_aniso_U_13
_atom_site_aniso_U_12
C1 0.0346(10) 0.0455(13) 0.0518(12) 0.0023(10) 0.0059(9) -0.0004(10)
C2 0.0371(11) 0.0453(12) 0.0395(10) 0.0012(9) 0.0033(8) -0.0047(9)
C3 0.0461(13) 0.0637(16) 0.0534(13) 0.0090(11) 0.0103(10) -0.0059(12)
C4 0.0408(12) 0.0607(17) 0.0727(15) 0.0038(13) 0.0216(11) -0.0076(12)
C5 0.0610(16) 0.0715(19) 0.0778(17) -0.0059(15) 0.0336(14) -0.0001(15)
C6 0.0500(14) 0.0542(16) 0.0703(15) -0.0078(12) 0.0190(12) -0.0017(12)
C7 0.0328(11) 0.0544(15) 0.0720(15) 0.0056(12) 0.0049(10) -0.0052(10)
C8 0.0527(15) 0.0668(18) 0.0748(17) 0.0008(14) -0.0050(13) -0.0189(13)
C9 0.0358(13) 0.084(2) 0.118(2) 0.023(2) 0.0015(14) 0.0012(14)
C10 0.0420(12) 0.0452(13) 0.0513(12) 0.0056(10) 0.0000(10) 0.0008(10)
C11 0.0455(12) 0.0521(14) 0.0488(12) 0.0028(10) 0.0061(10) -0.0074(11)
C12 0.0473(14) 0.0704(18) 0.0750(16) 0.0003(15) 0.0073(12) -0.0092(14)
C13 0.0717(18) 0.0613(18) 0.0723(16) -0.0111(14) 0.0147(14) -0.0095(15)
C14 0.0707(17) 0.0582(17) 0.0523(13) 0.0109(12) 0.0061(12) -0.0105(13)
C15 0.098(2) 0.090(2) 0.0549(14) 0.0017(15) 0.0222(15) -0.0126(19)
C16 0.114(3) 0.073(2) 0.0772(19) 0.0286(17) -0.0022(19) 0.012(2)
C17 0.0400(11) 0.0492(13) 0.0492(11) 0.0030(10) 0.0041(9) 0.0016(10)
C18 0.0436(13) 0.0594(15) 0.0525(12) -0.0042(11) -0.0010(10) 0.0070(11)
C19 0.0552(15) 0.0676(18) 0.0642(15) -0.0148(13) -0.0054(12) -0.0020(13)
C20 0.127(3) 0.107(3) 0.091(2) -0.016(2) -0.050(2) 0.028(3)
C21 0.101(3) 0.139(4) 0.097(2) -0.060(3) 0.029(2) -0.025(3)
C22 0.108(3) 0.080(3) 0.106(3) -0.003(2) -0.007(2) -0.030(2)
C23 0.0477(13) 0.0500(14) 0.0529(12) -0.0009(10) 0.0019(10) 0.0077(11)
C24 0.0561(15) 0.0712(19) 0.0641(14) -0.0075(13) 0.0162(13) 0.0013(13)
C25 0.0477(15) 0.097(3) 0.0666(17) -0.0213(17) 0.0037(13) 0.0005(17)
C26 0.0720(18) 0.0640(18) 0.0663(15) -0.0123(14) 0.0055(13) -0.0009(15)
N1 0.0466(10) 0.0447(11) 0.0467(10) 0.0065(8) 0.0024(8) -0.0053(9)
N2 0.0365(9) 0.0456(11) 0.0455(9) 0.0020(8) 0.0032(7) -0.0001(8)
O1 0.0666(12) 0.0810(14) 0.0552(10) 0.0098(9) -0.0115(9) -0.0204(11)
O2 0.0393(10) 0.150(2) 0.0883(14) -0.0410(15) 0.0023(9) 0.0001(12)
O3 0.0466(9) 0.0693(12) 0.0617(9) -0.0132(9) 0.0031(7) -0.0020(9)
O4 0.1022(19) 0.107(2) 0.1050(17) -0.0245(16) 0.0198(14) 0.0368(18)
O5 0.0893(16) 0.149(3) 0.0730(14) -0.0145(15) 0.0306(12) -0.0095(16)
C27 0.143(4) 0.203(6) 0.106(3) -0.052(4) 0.075(3) -0.019(4)
O6 0.160(3) 0.108(2) 0.117(2) 0.0060(19) -0.0181(19) -0.014(2)

loop_
_atom_type_symbol
_atom_type_description
_atom_type_scat_dispersion_real
_atom_type_scat_dispersion_imag
_atom_type_scat_source
C C 0.0033 0.0016 'International Tables Vol C Tables 4.2.6.8 and 6.1.1.4'
H H 0.0000 0.0000 'International Tables Vol C Tables 4.2.6.8 and 6.1.1.4'
N N 0.0061 0.0033 'International Tables Vol C Tables 4.2.6.8 and 6.1.1.4'
O O 0.0106 0.0060 'International Tables Vol C Tables 4.2.6.8 and 6.1.1.4'

loop_
_geom_angle_atom_site_label_1
_geom_angle_atom_site_label_2
_geom_angle_atom_site_label_3
_geom_angle
C2 C1 C10 116.65(17)
C2 C1 C6 105.54(19)
C10 C1 C6 117.2(2)
C2 C1 C7 99.34(18)
C10 C1 C7 114.34(19)
C6 C1 C7 101.32(17)
N2 C2 C1 123.89(18)
N2 C2 C3 130.0(2)
C1 C2 C3 106.08(18)
C4 C3 C2 102.0(2)
C4 C3 H3A 111.4
C2 C3 H3A 111.4
C4 C3 H3B 111.4
C2 C3 H3B 111.4
H3A C3 H3B 109.2
C5 C4 C3 107.8(2)
C5 C4 C7 103.8(2)
C3 C4 C7 102.59(18)
C5 C4 H4 113.8
C3 C4 H4 113.8
C7 C4 H4 113.8
C4 C5 C6 102.7(2)
C4 C5 H5A 111.2
C6 C5 H5A 111.2
C4 C5 H5B 111.2
C6 C5 H5B 111.2
H5A C5 H5B 109.1
C5 C6 C1 104.1(2)
C5 C6 H6A 110.9
C1 C6 H6A 110.9
C5 C6 H6B 110.9
C1 C6 H6B 110.9
H6A C6 H6B 109.0
C8 C7 C9 108.3(2)
C8 C7 C4 112.4(2)
C9 C7 C4 113.1(2)
C8 C7 C1 115.3(2)
C9 C7 C1 114.2(2)
C4 C7 C1 92.98(18)
C7 C8 H8A 109.5
C7 C8 H8B 109.5
H8A C8 H8B 109.5
C7 C8 H8C 109.5
H8A C8 H8C 109.5
H8B C8 H8C 109.5
C7 C9 H9A 109.5
C7 C9 H9B 109.5
H9A C9 H9B 109.5
C7 C9 H9C 109.5
H9A C9 H9C 109.5
H9B C9 H9C 109.5
O1 C10 N1 120.4(2)
O1 C10 C1 117.2(2)
N1 C10 C1 122.3(2)
N1 C11 C12 112.06(19)
N1 C11 C13 111.2(2)
C12 C11 C13 110.7(2)
N1 C11 H11 107.5
C12 C11 H11 107.5
C13 C11 H11 107.5
C11 C12 H12A 109.5
C11 C12 H12B 109.5
H12A C12 H12B 109.5
C11 C12 H12C 109.5
H12A C12 H12C 109.5
H12B C12 H12C 109.5
C11 C13 H13A 109.5
C11 C13 H13B 109.5
H13A C13 H13B 109.5
C11 C13 H13C 109.5
H13A C13 H13C 109.5
H13B C13 H13C 109.5
N1 C14 C16 112.0(2)
N1 C14 C15 112.8(2)
C16 C14 C15 112.5(3)
N1 C14 H14 106.3
C16 C14 H14 106.3
C15 C14 H14 106.3
C14 C15 H15A 109.5
C14 C15 H15B 109.5
H15A C15 H15B 109.5
C14 C15 H15C 109.5
H15A C15 H15C 109.5
H15B C15 H15C 109.5
C14 C16 H16A 109.5
C14 C16 H16B 109.5
H16A C16 H16B 109.5
C14 C16 H16C 109.5
H16A C16 H16C 109.5
H16B C16 H16C 109.5
N2 C17 C18 107.3(2)
N2 C17 C23 110.17(18)
C18 C17 C23 113.20(19)
N2 C17 H17 108.7
C18 C17 H17 108.7
C23 C17 H17 108.7
O2 C18 O3 124.8(2)
O2 C18 C17 125.7(2)
O3 C18 C17 109.52(19)
O3 C19 C22 108.8(2)
O3 C19 C20 110.0(3)
C22 C19 C20 113.2(3)
O3 C19 C21 102.2(2)
C22 C19 C21 110.5(3)
C20 C19 C21 111.5(3)
C19 C20 H20A 109.5
C19 C20 H20B 109.5
H20A C20 H20B 109.5
C19 C20 H20C 109.5
H20A C20 H20C 109.5
H20B C20 H20C 109.5
C19 C21 H21A 109.5
C19 C21 H21B 109.5
H21A C21 H21B 109.5
C19 C21 H21C 109.5
H21A C21 H21C 109.5
H21B C21 H21C 109.5
C19 C22 H22A 109.5
C19 C22 H22B 109.5
H22A C22 H22B 109.5
C19 C22 H22C 109.5
H22A C22 H22C 109.5
H22B C22 H22C 109.5
C26 C23 C24 110.5(2)
C26 C23 C17 109.4(2)
C24 C23 C17 111.7(2)
C26 C23 H23 108.4
C24 C23 H23 108.4
C17 C23 H23 108.4
C25 C24 C23 113.9(3)
C25 C24 H24A 108.8
C23 C24 H24A 108.8
C25 C24 H24B 108.8
C23 C24 H24B 108.8
H24A C24 H24B 107.7
O4 C25 O5 123.3(3)
O4 C25 C24 126.5(3)
O5 C25 C24 110.2(3)
C23 C26 H26A 109.5
C23 C26 H26B 109.5
H26A C26 H26B 109.5
C23 C26 H26C 109.5
H26A C26 H26C 109.5
H26B C26 H26C 109.5
C10 N1 C11 125.29(18)
C10 N1 C14 119.1(2)
C11 N1 C14 115.59(18)
C2 N2 C17 118.99(18)
C18 O3 C19 122.09(19)
C25 O5 C27 116.4(4)
O5 C27 H27A 109.5
O5 C27 H27B 109.5
H27A C27 H27B 109.5
O5 C27 H27C 109.5
H27A C27 H27C 109.5
H27B C27 H27C 109.5
H1W O6 H2W 109.5

loop_
_geom_bond_atom_site_label_1
_geom_bond_atom_site_label_2
_geom_bond_distance
C1 C2 1.517(3)
C1 C10 1.538(3)
C1 C6 1.569(3)
C1 C7 1.585(3)
C2 N2 1.260(3)
C2 C3 1.532(3)
C3 C4 1.530(4)
C3 H3A 0.9700
C3 H3B 0.9700
C4 C5 1.518(4)
C4 C7 1.548(4)
C4 H4 0.9800
C5 C6 1.554(4)
C5 H5A 0.9700
C5 H5B 0.9700
C6 H6A 0.9700
C6 H6B 0.9700
C7 C8 1.524(4)
C7 C9 1.528(4)
C8 H8A 0.9600
C8 H8B 0.9600
C8 H8C 0.9600
C9 H9A 0.9600
C9 H9B 0.9600
C9 H9C 0.9600
C10 O1 1.233(3)
C10 N1 1.347(3)
C11 N1 1.481(3)
C11 C12 1.517(3)
C11 C13 1.521(4)
C11 H11 0.9800
C12 H12A 0.9600
C12 H12B 0.9600
C12 H12C 0.9600
C13 H13A 0.9600
C13 H13B 0.9600
C13 H13C 0.9600
C14 N1 1.492(3)
C14 C16 1.510(4)
C14 C15 1.526(4)
C14 H14 0.9800
C15 H15A 0.9600
C15 H15B 0.9600
C15 H15C 0.9600
C16 H16A 0.9600
C16 H16B 0.9600
C16 H16C 0.9600
C17 N2 1.472(3)
C17 C18 1.526(3)
C17 C23 1.540(3)
C17 H17 0.9800
C18 O2 1.188(3)
C18 O3 1.329(3)
C19 O3 1.488(3)
C19 C22 1.501(5)
C19 C20 1.510(5)
C19 C21 1.512(4)
C20 H20A 0.9600
C20 H20B 0.9600
C20 H20C 0.9600
C21 H21A 0.9600
C21 H21B 0.9600
C21 H21C 0.9600
C22 H22A 0.9600
C22 H22B 0.9600
C22 H22C 0.9600
C23 C26 1.521(4)
C23 C24 1.531(4)
C23 H23 0.9800
C24 C25 1.482(4)
C24 H24A 0.9700
C24 H24B 0.9700
C25 O4 1.193(4)
C25 O5 1.326(4)
C26 H26A 0.9600
C26 H26B 0.9600
C26 H26C 0.9600
O5 C27 1.450(5)
C27 H27A 0.9600
C27 H27B 0.9600
C27 H27C 0.9600
O6 H1W 1.0624
O6 H2W 1.0877
